data_7020447
loop_
_publ_author_name
'McCready, Matthew S.'
'Puddephatt, Richard J.'

_publ_section_title
;
 Self-assembly of isomeric clamshell dimers of platinum(II).
;
_journal_issue 40
_journal_name_full 'Dalton transactions (Cambridge, England : 2003)'
_journal_page_first 12378
_journal_page_last 12385
_journal_paper_doi 10.1039/c2dt31584j
_journal_volume 41
_journal_year 2012
_chemical_formula_moiety 'C21 H23 Cl N4 Pt'
_chemical_formula_sum 'C21 H23 Cl N4 Pt'
_chemical_formula_weight 561.97
_chemical_name_systematic
;
?
;
_space_group_IT_number 14
_symmetry_cell_setting monoclinic
_symmetry_space_group_name_Hall '-P 2ybc'
_symmetry_space_group_name_H-M 'P 1 21/c 1'
_atom_sites_solution_hydrogens geom
_atom_sites_solution_primary direct
_atom_sites_solution_secondary difmap
_audit_creation_method SHELXL-97
_cell_angle_alpha 90.00
_cell_angle_beta 93.249(7)
_cell_angle_gamma 90.00
_cell_formula_units_Z 4
_cell_length_a 18.164(4)
_cell_length_b 12.904(3)
_cell_length_c 8.2595(16)
_cell_measurement_reflns_used 2592
_cell_measurement_temperature 150(2)
_cell_measurement_theta_max 19.52
_cell_measurement_theta_min 2.25
_cell_volume 1932.8(7)
_computing_cell_refinement 'Bruker SAINT'
_computing_data_collection 'Bruker APEX2'
_computing_data_reduction 'Bruker SAINT'
_computing_molecular_graphics 'Bruker SHELXTL'
_computing_publication_material 'Bruker SHELXTL'
_computing_structure_refinement 'SHELXL-97 (Sheldrick, 2008)'
_computing_structure_solution 'SHELXS-97 (Sheldrick, 2008)'
_diffrn_ambient_temperature 150(2)
_diffrn_measured_fraction_theta_full 1.000
_diffrn_measured_fraction_theta_max 1.000
_diffrn_measurement_device_type 'Bruker APEX-II CCD'
_diffrn_measurement_method '\f and \w scans'
_diffrn_radiation_monochromator graphite
_diffrn_radiation_source 'fine-focus sealed tube'
_diffrn_radiation_type MoK\a
_diffrn_radiation_wavelength 0.71073
_diffrn_reflns_av_R_equivalents 0.1391
_diffrn_reflns_av_sigmaI/netI 0.0686
_diffrn_reflns_limit_h_max 22
_diffrn_reflns_limit_h_min -22
_diffrn_reflns_limit_k_max 15
_diffrn_reflns_limit_k_min -15
_diffrn_reflns_limit_l_max 10
_diffrn_reflns_limit_l_min -10
_diffrn_reflns_number 44599
_diffrn_reflns_theta_full 26.02
_diffrn_reflns_theta_max 26.02
_diffrn_reflns_theta_min 1.94
_exptl_absorpt_coefficient_mu 7.411
_exptl_absorpt_correction_T_max 0.8720
_exptl_absorpt_correction_T_min 0.7711
_exptl_absorpt_correction_type multi-scan
_exptl_absorpt_process_details 'SADABS (Bruker, 2006)'
_exptl_crystal_colour orange
_exptl_crystal_density_diffrn 1.931
_exptl_crystal_density_method 'not measured'
_exptl_crystal_description block
_exptl_crystal_F_000 1088
_exptl_crystal_size_max 0.04
_exptl_crystal_size_mid 0.02
_exptl_crystal_size_min 0.02
_refine_diff_density_max 1.266
_refine_diff_density_min -1.196
_refine_diff_density_rms 0.205
_refine_ls_extinction_method none
_refine_ls_goodness_of_fit_ref 1.049
_refine_ls_hydrogen_treatment constr
_refine_ls_matrix_type full
_refine_ls_number_parameters 245
_refine_ls_number_reflns 3802
_refine_ls_number_restraints 0
_refine_ls_restrained_S_all 1.049
_refine_ls_R_factor_all 0.0727
_refine_ls_R_factor_gt 0.0352
_refine_ls_shift/su_max 0.001
_refine_ls_shift/su_mean 0.000
_refine_ls_structure_factor_coef Fsqd
_refine_ls_weighting_details 'calc w=1/[\s^2^(Fo^2^)+(0.0000P)^2^+2.8675P] where P=(Fo^2^+2Fc^2^)/3'
_refine_ls_weighting_scheme calc
_refine_ls_wR_factor_gt 0.0425
_refine_ls_wR_factor_ref 0.0501
_reflns_number_gt 2679
_reflns_number_total 3802
_reflns_threshold_expression >2sigma(I)
_cod_data_source_file c2dt31584j.txt
_cod_data_source_block 1
_cod_depositor_comments
;
The following automatic conversions were performed:

'_symmetry_cell_setting' value 'Monoclinic' changed to 'monoclinic'
according to /home/saulius/struct/CIF-dictionaries/cif_core.dic
dictionary named 'cif_core.dic' version 2.4.2 from 2011-04-26.

Automatic conversion script
Id: cif_fix_values 1891 2012-01-12 08:04:46Z andrius 
;
_cod_original_sg_symbol_H-M P2(1)/c
_cod_database_code 7020447

loop_
_symmetry_equiv_pos_as_xyz
'x, y, z'
'-x, y+1/2, -z+1/2'
'-x, -y, -z'
'x, -y-1/2, z-1/2'

loop_
_atom_site_label
_atom_site_type_symbol
_atom_site_fract_x
_atom_site_fract_y
_atom_site_fract_z
_atom_site_U_iso_or_equiv
_atom_site_adp_type
_atom_site_occupancy
_atom_site_symmetry_multiplicity
_atom_site_calc_flag
_atom_site_refinement_flags
Pt1 Pt 0.310143(14) 0.37917(2) 0.44254(3) 0.01781(7) Uani 1 1 d .
Cl1 Cl 0.37321(9) 0.53449(12) 0.46261(18) 0.0253(4) Uani 1 1 d .
N1 N 0.2652(3) 0.2392(4) 0.4186(5) 0.0160(12) Uani 1 1 d .
N2 N 0.1967(3) 0.2288(4) 0.3550(6) 0.0207(13) Uani 1 1 d .
N3 N 0.3961(3) 0.2860(4) 0.5400(5) 0.0183(12) Uani 1 1 d .
N4 N 0.0494(3) 0.0667(4) 0.3298(6) 0.0303(14) Uani 1 1 d .
C1 C 0.1729(3) 0.1343(5) 0.3156(6) 0.0177(14) Uani 1 1 d .
C2 C 0.2178(4) 0.0448(5) 0.3221(7) 0.0188(15) Uani 1 1 d .
C3 C 0.1904(4) -0.0544(4) 0.2422(7) 0.0226(16) Uani 1 1 d .
H3A H 0.2325 -0.0883 0.1923 0.027 Uiso 1 1 calc R
H3B H 0.1537 -0.0363 0.1536 0.027 Uiso 1 1 calc R
C4 C 0.1552(4) -0.1332(5) 0.3543(7) 0.0299(16) Uani 1 1 d .
H4A H 0.1077 -0.1045 0.3872 0.036 Uiso 1 1 calc R
H4B H 0.1440 -0.1972 0.2915 0.036 Uiso 1 1 calc R
C5 C 0.2018(4) -0.1623(5) 0.5072(7) 0.037(2) Uani 1 1 d .
H5A H 0.2048 -0.1009 0.5791 0.044 Uiso 1 1 calc R
H5B H 0.1752 -0.2170 0.5645 0.044 Uiso 1 1 calc R
C6 C 0.2798(4) -0.2004(5) 0.4864(8) 0.037(2) Uani 1 1 d .
H6A H 0.2826 -0.2278 0.3750 0.044 Uiso 1 1 calc R
H6B H 0.2901 -0.2586 0.5625 0.044 Uiso 1 1 calc R
C7 C 0.3405(3) -0.1175(5) 0.5156(6) 0.0307(16) Uani 1 1 d .
H7A H 0.3338 -0.0847 0.6221 0.037 Uiso 1 1 calc R
H7B H 0.3888 -0.1531 0.5228 0.037 Uiso 1 1 calc R
C8 C 0.3434(4) -0.0310(5) 0.3873(7) 0.0257(17) Uani 1 1 d .
H8A H 0.3933 -0.0001 0.3967 0.031 Uiso 1 1 calc R
H8B H 0.3375 -0.0638 0.2790 0.031 Uiso 1 1 calc R
C9 C 0.2884(3) 0.0557(4) 0.3921(6) 0.0164(15) Uani 1 1 d .
C10 C 0.3094(4) 0.1554(4) 0.4513(7) 0.0161(13) Uani 1 1 d .
C11 C 0.3799(3) 0.1827(5) 0.5408(7) 0.0189(15) Uani 1 1 d .
C12 C 0.4590(4) 0.3197(5) 0.6139(7) 0.0249(16) Uani 1 1 d .
H12 H 0.4709 0.3912 0.6085 0.030 Uiso 1 1 calc R
C13 C 0.5070(4) 0.2539(5) 0.6974(7) 0.0265(17) Uani 1 1 d .
H13 H 0.5520 0.2796 0.7460 0.032 Uiso 1 1 calc R
C14 C 0.4896(4) 0.1509(5) 0.7104(7) 0.0265(17) Uani 1 1 d .
H14 H 0.5211 0.1051 0.7722 0.032 Uiso 1 1 calc R
C15 C 0.4250(3) 0.1149(5) 0.6311(6) 0.0222(14) Uani 1 1 d .
H15 H 0.4118 0.0440 0.6388 0.027 Uiso 1 1 calc R
C16 C 0.0943(3) 0.1321(5) 0.2568(7) 0.0243(15) Uani 1 1 d .
C17 C -0.0214(4) 0.0639(5) 0.2749(8) 0.0352(19) Uani 1 1 d .
H17 H -0.0536 0.0184 0.3273 0.042 Uiso 1 1 calc R
C18 C -0.0505(3) 0.1222(6) 0.1481(7) 0.0299(16) Uani 1 1 d .
H18 H -0.1011 0.1167 0.1130 0.036 Uiso 1 1 calc R
C19 C -0.0040(4) 0.1894(6) 0.0731(8) 0.038(2) Uani 1 1 d .
H19 H -0.0222 0.2305 -0.0157 0.046 Uiso 1 1 calc R
C20 C 0.0679(4) 0.1964(5) 0.1268(8) 0.0329(18) Uani 1 1 d .
H20 H 0.1000 0.2437 0.0779 0.040 Uiso 1 1 calc R
C21 C 0.2182(3) 0.4559(4) 0.3461(6) 0.0150(14) Uani 1 1 d .
H21A H 0.2084 0.4346 0.2331 0.023 Uiso 1 1 calc R
H21B H 0.2269 0.5308 0.3507 0.023 Uiso 1 1 calc R
H21C H 0.1756 0.4387 0.4088 0.023 Uiso 1 1 calc R

loop_
_atom_site_aniso_label
_atom_site_aniso_U_11
_atom_site_aniso_U_22
_atom_site_aniso_U_33
_atom_site_aniso_U_23
_atom_site_aniso_U_13
_atom_site_aniso_U_12
Pt1 0.01809(13) 0.01659(12) 0.01890(12) 0.00138(15) 0.00231(9) 0.00005(16)
Cl1 0.0323(11) 0.0199(9) 0.0236(9) -0.0017(7) 0.0022(8) -0.0055(8)
N1 0.012(3) 0.015(3) 0.021(3) 0.002(2) 0.005(2) 0.001(2)
N2 0.017(3) 0.017(3) 0.028(3) 0.006(2) 0.000(3) 0.000(3)
N3 0.015(3) 0.022(3) 0.017(3) -0.002(2) 0.001(2) -0.001(3)
N4 0.020(4) 0.032(4) 0.039(4) 0.007(3) 0.003(3) -0.011(3)
C1 0.019(4) 0.020(4) 0.015(3) 0.004(3) 0.004(3) 0.000(3)
C2 0.029(4) 0.014(4) 0.014(3) 0.007(3) 0.005(3) 0.001(3)
C3 0.030(4) 0.011(3) 0.028(4) -0.001(3) 0.010(3) 0.002(3)
C4 0.043(4) 0.015(4) 0.033(4) -0.002(3) 0.006(3) -0.004(4)
C5 0.064(6) 0.018(4) 0.030(4) 0.002(3) 0.009(4) -0.007(4)
C6 0.068(6) 0.013(4) 0.030(4) 0.002(3) 0.007(4) 0.000(4)
C7 0.045(5) 0.023(4) 0.022(3) 0.000(4) -0.006(3) 0.011(4)
C8 0.031(4) 0.028(4) 0.018(4) -0.004(3) -0.001(3) 0.014(3)
C9 0.023(4) 0.015(4) 0.012(3) 0.004(3) 0.006(3) 0.003(3)
C10 0.018(3) 0.019(3) 0.012(3) 0.006(3) 0.005(2) 0.001(3)
C11 0.016(4) 0.022(4) 0.019(3) -0.001(3) 0.005(3) 0.001(3)
C12 0.021(4) 0.028(4) 0.026(4) 0.001(3) 0.003(3) -0.005(3)
C13 0.021(4) 0.032(5) 0.026(4) -0.004(3) -0.003(3) 0.005(3)
C14 0.027(4) 0.035(5) 0.017(3) 0.003(3) -0.001(3) 0.008(3)
C15 0.024(4) 0.024(4) 0.019(3) 0.007(3) 0.004(3) 0.003(4)
C16 0.027(4) 0.024(4) 0.021(3) -0.009(3) -0.003(3) -0.004(4)
C17 0.032(5) 0.026(4) 0.049(5) 0.002(4) 0.011(4) -0.013(4)
C18 0.017(4) 0.039(4) 0.033(4) -0.014(4) -0.005(3) -0.005(4)
C19 0.027(5) 0.054(5) 0.034(4) 0.012(4) -0.002(4) -0.001(4)
C20 0.024(4) 0.030(4) 0.045(5) 0.013(4) 0.005(4) 0.000(4)
C21 0.014(4) 0.008(3) 0.023(3) 0.002(3) 0.000(3) 0.003(3)

loop_
_atom_type_symbol
_atom_type_description
_atom_type_scat_dispersion_real
_atom_type_scat_dispersion_imag
_atom_type_scat_source
C C 0.0033 0.0016 'International Tables Vol C Tables 4.2.6.8 and 6.1.1.4'
H H 0.0000 0.0000 'International Tables Vol C Tables 4.2.6.8 and 6.1.1.4'
N N 0.0061 0.0033 'International Tables Vol C Tables 4.2.6.8 and 6.1.1.4'
Cl Cl 0.1484 0.1585 'International Tables Vol C Tables 4.2.6.8 and 6.1.1.4'
Pt Pt -1.7033 8.3905 'International Tables Vol C Tables 4.2.6.8 and 6.1.1.4'

loop_
_geom_angle_atom_site_label_1
_geom_angle_atom_site_label_2
_geom_angle_atom_site_label_3
_geom_angle
N1 Pt1 C21 94.5(2)
N1 Pt1 N3 79.0(2)
C21 Pt1 N3 173.5(2)
N1 Pt1 Cl1 174.28(15)
C21 Pt1 Cl1 89.93(16)
N3 Pt1 Cl1 96.56(15)
N2 N1 C10 121.8(5)
N2 N1 Pt1 120.0(4)
C10 N1 Pt1 117.8(4)
C1 N2 N1 118.2(5)
C12 N3 C11 119.6(5)
C12 N3 Pt1 126.0(4)
C11 N3 Pt1 113.9(4)
C16 N4 C17 117.5(6)
N2 C1 C2 124.2(6)
N2 C1 C16 113.1(6)
C2 C1 C16 122.6(6)
C9 C2 C1 116.8(5)
C9 C2 C3 122.9(6)
C1 C2 C3 120.1(6)
C2 C3 C4 115.8(5)
C2 C3 H3A 108.3
C4 C3 H3A 108.3
C2 C3 H3B 108.3
C4 C3 H3B 108.3
H3A C3 H3B 107.4
C5 C4 C3 115.5(5)
C5 C4 H4A 108.4
C3 C4 H4A 108.4
C5 C4 H4B 108.4
C3 C4 H4B 108.4
H4A C4 H4B 107.5
C6 C5 C4 117.6(5)
C6 C5 H5A 107.9
C4 C5 H5A 107.9
C6 C5 H5B 107.9
C4 C5 H5B 107.9
H5A C5 H5B 107.2
C5 C6 C7 114.9(5)
C5 C6 H6A 108.6
C7 C6 H6A 108.6
C5 C6 H6B 108.6
C7 C6 H6B 108.6
H6A C6 H6B 107.5
C8 C7 C6 116.5(5)
C8 C7 H7A 108.2
C6 C7 H7A 108.2
C8 C7 H7B 108.2
C6 C7 H7B 108.2
H7A C7 H7B 107.3
C9 C8 C7 118.2(5)
C9 C8 H8A 107.8
C7 C8 H8A 107.8
C9 C8 H8B 107.8
C7 C8 H8B 107.8
H8A C8 H8B 107.1
C2 C9 C10 117.5(6)
C2 C9 C8 121.0(5)
C10 C9 C8 121.1(6)
N1 C10 C9 120.3(6)
N1 C10 C11 113.1(5)
C9 C10 C11 126.5(5)
N3 C11 C15 119.8(6)
N3 C11 C10 114.2(5)
C15 C11 C10 125.8(6)
N3 C12 C13 122.0(6)
N3 C12 H12 119.0
C13 C12 H12 119.0
C14 C13 C12 119.7(6)
C14 C13 H13 120.1
C12 C13 H13 120.1
C13 C14 C15 118.6(6)
C13 C14 H14 120.7
C15 C14 H14 120.7
C11 C15 C14 120.0(6)
C11 C15 H15 120.0
C14 C15 H15 120.0
N4 C16 C20 121.3(6)
N4 C16 C1 117.7(6)
C20 C16 C1 121.0(6)
N4 C17 C18 124.4(6)
N4 C17 H17 117.8
C18 C17 H17 117.8
C17 C18 C19 117.8(6)
C17 C18 H18 121.1
C19 C18 H18 121.1
C20 C19 C18 119.8(7)
C20 C19 H19 120.1
C18 C19 H19 120.1
C19 C20 C16 119.1(6)
C19 C20 H20 120.5
C16 C20 H20 120.5
Pt1 C21 H21A 109.5
Pt1 C21 H21B 109.5
H21A C21 H21B 109.5
Pt1 C21 H21C 109.5
H21A C21 H21C 109.5
H21B C21 H21C 109.5

loop_
_geom_bond_atom_site_label_1
_geom_bond_atom_site_label_2
_geom_bond_distance
Pt1 N1 1.988(5)
Pt1 C21 2.062(5)
Pt1 N3 2.095(5)
Pt1 Cl1 2.3099(16)
N1 N2 1.329(6)
N1 C10 1.365(7)
N2 C1 1.328(7)
N3 C12 1.337(7)
N3 C11 1.366(7)
N4 C16 1.340(8)
N4 C17 1.340(8)
C1 C2 1.413(8)
C1 C16 1.481(8)
C2 C9 1.384(8)
C2 C3 1.511(8)
C3 C4 1.539(7)
C3 H3A 0.9900
C3 H3B 0.9900
C4 C5 1.528(8)
C4 H4A 0.9900
C4 H4B 0.9900
C5 C6 1.518(9)
C5 H5A 0.9900
C5 H5B 0.9900
C6 C7 1.544(8)
C6 H6A 0.9900
C6 H6B 0.9900
C7 C8 1.542(8)
C7 H7A 0.9900
C7 H7B 0.9900
C8 C9 1.503(8)
C8 H8A 0.9900
C8 H8B 0.9900
C9 C10 1.421(7)
C10 C11 1.484(8)
C11 C15 1.387(8)
C12 C13 1.374(8)
C12 H12 0.9500
C13 C14 1.371(8)
C13 H13 0.9500
C14 C15 1.391(8)
C14 H14 0.9500
C15 H15 0.9500
C16 C20 1.420(8)
C17 C18 1.372(8)
C17 H17 0.9500
C18 C19 1.382(9)
C18 H18 0.9500
C19 C20 1.357(9)
C19 H19 0.9500
C20 H20 0.9500
C21 H21A 0.9800
C21 H21B 0.9800
C21 H21C 0.9800

loop_
_geom_torsion_atom_site_label_1
_geom_torsion_atom_site_label_2
_geom_torsion_atom_site_label_3
_geom_torsion_atom_site_label_4
_geom_torsion
C21 Pt1 N1 N2 0.3(4)
N3 Pt1 N1 N2 179.3(4)
C21 Pt1 N1 C10 172.7(4)
N3 Pt1 N1 C10 -8.2(4)
C10 N1 N2 C1 -3.3(8)
Pt1 N1 N2 C1 168.8(4)
N1 Pt1 N3 C12 -173.0(5)
Cl1 Pt1 N3 C12 10.7(5)
N1 Pt1 N3 C11 -0.7(4)
Cl1 Pt1 N3 C11 -177.0(4)
N1 N2 C1 C2 -6.5(8)
N1 N2 C1 C16 176.0(5)
N2 C1 C2 C9 7.9(8)
C16 C1 C2 C9 -174.8(5)
N2 C1 C2 C3 -167.0(5)
C16 C1 C2 C3 10.4(8)
C9 C2 C3 C4 89.1(7)
C1 C2 C3 C4 -96.4(7)
C2 C3 C4 C5 -52.7(8)
C3 C4 C5 C6 -53.5(8)
C4 C5 C6 C7 98.7(7)
C5 C6 C7 C8 -70.2(7)
C6 C7 C8 C9 78.3(7)
C1 C2 C9 C10 0.1(8)
C3 C2 C9 C10 174.9(5)
C1 C2 C9 C8 -172.7(5)
C3 C2 C9 C8 2.1(9)
C7 C8 C9 C2 -82.6(7)
C7 C8 C9 C10 104.8(7)
N2 N1 C10 C9 11.2(9)
Pt1 N1 C10 C9 -161.1(4)
N2 N1 C10 C11 -172.7(5)
Pt1 N1 C10 C11 15.0(6)
C2 C9 C10 N1 -9.2(9)
C8 C9 C10 N1 163.6(5)
C2 C9 C10 C11 175.3(6)
C8 C9 C10 C11 -11.9(9)
C12 N3 C11 C15 6.2(8)
Pt1 N3 C11 C15 -166.6(4)
C12 N3 C11 C10 -178.6(5)
Pt1 N3 C11 C10 8.5(6)
N1 C10 C11 N3 -15.1(7)
C9 C10 C11 N3 160.7(6)
N1 C10 C11 C15 159.7(5)
C9 C10 C11 C15 -24.5(10)
C11 N3 C12 C13 -2.8(9)
Pt1 N3 C12 C13 169.1(4)
N3 C12 C13 C14 -1.9(10)
C12 C13 C14 C15 3.1(9)
N3 C11 C15 C14 -4.9(9)
C10 C11 C15 C14 -179.5(6)
C13 C14 C15 C11 0.3(9)
C17 N4 C16 C20 0.3(9)
C17 N4 C16 C1 -179.1(6)
N2 C1 C16 N4 -126.4(6)
C2 C1 C16 N4 56.0(8)
N2 C1 C16 C20 54.1(8)
C2 C1 C16 C20 -123.5(7)
C16 N4 C17 C18 0.9(10)
N4 C17 C18 C19 -0.8(11)
C17 C18 C19 C20 -0.6(10)
C18 C19 C20 C16 1.7(10)
N4 C16 C20 C19 -1.6(10)
C1 C16 C20 C19 177.8(6)
